data_1524376
loop_
_publ_author_name
'Fornasini, M.L.'
'Palenzona, A.'
'Manfrinetti, P.'

_publ_section_title
;
 Crystal structure of the new thorium intermetallics Th In and Th6 Cd7
;
_journal_name_full 'Journal of Solid State Chemistry'
_journal_page_first 135
_journal_page_last 140
_journal_volume 51
_journal_year 1984
_chemical_formula_sum 'Cd7 Th6'
_space_group_IT_number 55
_symmetry_space_group_name_Hall '-P 2 2ab'
_symmetry_space_group_name_H-M 'P b a m'
_cell_angle_alpha 90
_cell_angle_beta 90
_cell_angle_gamma 90
_cell_formula_units_Z 2
_cell_length_a 11.703
_cell_length_b 9.929
_cell_length_c 6.041
_cell_volume 701.959
_citation_journal_id_ASTM JSSCBI
_cod_data_source_file Fornasini_JSSCBI_1984_706.cif
_cod_data_source_block Cd7Th6
_cod_original_cell_volume 701.9587
_cod_database_code 1524376

loop_
_symmetry_equiv_pos_as_xyz
x,y,z
-x,-y,z
x+1/2,-y+1/2,-z
-x+1/2,y+1/2,-z
-x,-y,-z
x,y,-z
-x-1/2,y-1/2,z
x-1/2,-y-1/2,z

loop_
_atom_site_label
_atom_site_type_symbol
_atom_site_fract_x
_atom_site_fract_y
_atom_site_fract_z
_atom_site_occupancy
_atom_site_U_iso_or_equiv
Cd1 Cd 0 0 0 1 0.0
Th3 Th 0.1297 0.5477 0.5 1 0.0
Cd3 Cd 0.183 0.8416 0.2566 1 0.0
Cd2 Cd 0.251 0.0942 0 1 0.0
Th1 Th 0.0453 0.3413 0 1 0.0
Th2 Th 0.0835 0.1622 0.5 1 0.0
